data_8104704
loop_
_publ_author_name
'Shao, Han-Qiao'
'Wang, Yin-Xin'
'Sun, Hai-Yang'
'Wang, Yu-Cai'
'Sun, Wu-Ji'

_publ_section_title
;
 Crystal structure of
 1,4-bis(4-bromobenzyl)-4-(4-chlorophenyl)-1,4-dihydropyridine-3-carbonitrile,
 C26H19Br2ClN2
;
_journal_issue 4
_journal_name_full 'Zeitschrift f\"ur Kristallographie - New Crystal Structures'
_journal_page_first 763
_journal_page_last 765
_journal_paper_doi 10.1515/ncrs-2021-0068
_journal_volume 236
_journal_year 2021
_chemical_formula_moiety 'C26 H19 Br2 Cl N2'
_chemical_formula_sum 'C26 H19 Br2 Cl N2'
_chemical_formula_weight 554.70
_space_group_crystal_system triclinic
_space_group_IT_number 2
_space_group_name_Hall '-P 1'
_space_group_name_H-M_alt 'P -1'
_atom_sites_solution_hydrogens geom
_cell_angle_alpha 111.234(2)
_cell_angle_beta 98.025(2)
_cell_angle_gamma 101.707(2)
_cell_formula_units_Z 2
_cell_length_a 9.4830(12)
_cell_length_b 10.2313(12)
_cell_length_c 13.5948(18)
_cell_measurement_reflns_used 1944
_cell_measurement_temperature 296(2)
_cell_measurement_theta_max 25.00
_cell_measurement_theta_min 3.09
_cell_volume 1170.6(3)
_computing_cell_refinement 'Bruker SAINT'
_computing_data_collection 'Bruker APEX2'
_computing_data_reduction 'Bruker SAINT'
_computing_molecular_graphics 'Bruker SHELXTL'
_computing_publication_material 'Bruker SHELXTL'
_computing_structure_refinement 'SHELXL-2018/3 (Sheldrick, 2018)'
_computing_structure_solution 'SHELXS-97 (Sheldrick, 2008)'
_diffrn_ambient_temperature 296(2)
_diffrn_measured_fraction_theta_full 0.993
_diffrn_measured_fraction_theta_max 0.993
_diffrn_measurement_device_type 'Bruker APEX-II CCD'
_diffrn_measurement_method '\f and \w scans'
_diffrn_radiation_type MoK\a
_diffrn_radiation_wavelength 0.71073
_diffrn_reflns_av_R_equivalents 0.0193
_diffrn_reflns_av_unetI/netI 0.0431
_diffrn_reflns_Laue_measured_fraction_full 0.993
_diffrn_reflns_Laue_measured_fraction_max 0.993
_diffrn_reflns_limit_h_max 11
_diffrn_reflns_limit_h_min -8
_diffrn_reflns_limit_k_max 11
_diffrn_reflns_limit_k_min -12
_diffrn_reflns_limit_l_max 16
_diffrn_reflns_limit_l_min -14
_diffrn_reflns_number 6017
_diffrn_reflns_point_group_measured_fraction_full 0.993
_diffrn_reflns_point_group_measured_fraction_max 0.993
_diffrn_reflns_theta_full 24.997
_diffrn_reflns_theta_max 24.997
_diffrn_reflns_theta_min 2.466
_diffrn_source 'fine-focus sealed tube'
_exptl_absorpt_coefficient_mu 3.593
_exptl_absorpt_correction_T_max 0.564
_exptl_absorpt_correction_T_min 0.492
_exptl_absorpt_correction_type multi-scan
_exptl_absorpt_process_details SADABS
_exptl_crystal_colour colourless
_exptl_crystal_density_diffrn 1.574
_exptl_crystal_density_method 'not measured'
_exptl_crystal_description block
_exptl_crystal_F_000 552
_exptl_crystal_size_max 0.230
_exptl_crystal_size_mid 0.200
_exptl_crystal_size_min 0.180
_refine_diff_density_max 0.636
_refine_diff_density_min -0.776
_refine_diff_density_rms 0.065
_refine_ls_extinction_coef .
_refine_ls_extinction_method none
_refine_ls_goodness_of_fit_ref 1.048
_refine_ls_hydrogen_treatment constr
_refine_ls_matrix_type full
_refine_ls_number_parameters 280
_refine_ls_number_reflns 4093
_refine_ls_number_restraints 0
_refine_ls_restrained_S_all 1.048
_refine_ls_R_factor_all 0.0796
_refine_ls_R_factor_gt 0.0444
_refine_ls_shift/su_max 0.000
_refine_ls_shift/su_mean 0.000
_refine_ls_structure_factor_coef Fsqd
_refine_ls_weighting_details 'w=1/[\s^2^(Fo^2^)+(0.0700P)^2^+0.0600P] where P=(Fo^2^+2Fc^2^)/3'
_refine_ls_weighting_scheme calc
_refine_ls_wR_factor_gt 0.1165
_refine_ls_wR_factor_ref 0.1273
_reflns_Friedel_coverage 0.000
_reflns_Friedel_fraction_full .
_reflns_Friedel_fraction_max .
_reflns_number_gt 2659
_reflns_number_total 4093
_reflns_threshold_expression 'I > 2\s(I)'
_cod_data_source_file suppl_j_ncrs-2021-0068_suppl.cif
_cod_data_source_block 1
_cod_database_code 8104704
_shelx_space_group_comment
; 
The symmetry employed for this shelxl refinement is uniquely defined 
by the following loop, which should always be used as a source of 
symmetry information in preference to the above space-group names. 
They are only intended as comments. 
;
_shelx_estimated_absorpt_t_min 0.492
_shelx_estimated_absorpt_t_max 0.564

loop_
_space_group_symop_operation_xyz
'x, y, z'
'-x, -y, -z'

loop_
_atom_site_label
_atom_site_type_symbol
_atom_site_fract_x
_atom_site_fract_y
_atom_site_fract_z
_atom_site_U_iso_or_equiv
_atom_site_adp_type
_atom_site_occupancy
_atom_site_site_symmetry_order
_atom_site_calc_flag
_atom_site_refinement_flags_posn
_atom_site_refinement_flags_adp
_atom_site_refinement_flags_occupancy
_atom_site_disorder_assembly
_atom_site_disorder_group
Br1 Br 1.17965(6) -0.35193(5) 0.11636(5) 0.0797(2) Uani 1 1 d . . . . .
Br2 Br 0.67877(6) -0.35025(5) -0.02730(5) 0.0887(2) Uani 1 1 d . . . . .
C1 C 1.1809(5) -0.1564(4) 0.1957(3) 0.0504(10) Uani 1 1 d . . . . .
C2 C 1.3033(5) -0.0638(5) 0.2763(4) 0.0602(12) Uani 1 1 d . . . . .
H2 H 1.383229 -0.097581 0.293601 0.072 Uiso 1 1 calc R U . . .
C3 C 1.3059(5) 0.0789(5) 0.3309(3) 0.0565(11) Uani 1 1 d . . . . .
H3 H 1.388527 0.141614 0.385395 0.068 Uiso 1 1 calc R U . . .
C4 C 1.1883(4) 0.1318(4) 0.3067(3) 0.0445(9) Uani 1 1 d . . . . .
C5 C 1.0664(5) 0.0355(5) 0.2270(3) 0.0585(12) Uani 1 1 d . . . . .
H5 H 0.985221 0.068074 0.210377 0.070 Uiso 1 1 calc R U . . .
C6 C 1.0622(5) -0.1069(4) 0.1718(4) 0.0622(12) Uani 1 1 d . . . . .
H6 H 0.978948 -0.170232 0.118120 0.075 Uiso 1 1 calc R U . . .
C7 C 1.1986(5) 0.2892(4) 0.3704(4) 0.0611(12) Uani 1 1 d . . . . .
H7A H 1.214411 0.307240 0.446825 0.073 Uiso 1 1 calc R U . . .
H7B H 1.284500 0.349228 0.361050 0.073 Uiso 1 1 calc R U . . .
C8 C 0.9575(4) 0.3312(4) 0.3923(3) 0.0423(9) Uani 1 1 d . . . . .
H8 H 0.968981 0.305939 0.451529 0.051 Uiso 1 1 calc R U . . .
C9 C 0.3621(3) 0.3633(3) 0.0379(9) 0.04 Uani 1 1 d . . . . .
C10 C 0.7975(4) 0.4019(4) 0.2664(3) 0.0422(9) Uani 1 1 d . . . . .
C11 C 0.9288(5) 0.4009(4) 0.2158(3) 0.0530(11) Uani 1 1 d . . . . .
H11 H 0.924613 0.423173 0.155157 0.064 Uiso 1 1 calc R U . . .
C12 C 1.0499(5) 0.3704(4) 0.2517(3) 0.0522(10) Uani 1 1 d . . . . .
H12 H 1.125874 0.373203 0.215401 0.063 Uiso 1 1 calc R U . . .
C13 C 0.7248(5) 0.3554(4) 0.4258(3) 0.0467(10) Uani 1 1 d . . . . .
C14 C 0.7736(4) 0.5557(4) 0.3063(3) 0.0438(9) Uani 1 1 d . . . . .
C15 C 0.6381(5) 0.5809(4) 0.3239(3) 0.0528(11) Uani 1 1 d . . . . .
H15 H 0.557719 0.501221 0.307738 0.063 Uiso 1 1 calc R U . . .
C16 C 0.6187(5) 0.7177(4) 0.3640(3) 0.0578(11) Uani 1 1 d . . . . .
H16 H 0.526779 0.730531 0.374585 0.069 Uiso 1 1 calc R U . . .
C17 C 0.7380(5) 0.8369(4) 0.3887(3) 0.0536(11) Uani 1 1 d . . . . .
C18 C 0.8722(5) 0.8180(4) 0.3733(3) 0.0593(12) Uani 1 1 d . . . . .
H18 H 0.951673 0.898466 0.389428 0.071 Uiso 1 1 calc R U . . .
C19 C 0.8907(5) 0.6778(4) 0.3332(3) 0.0531(10) Uani 1 1 d . . . . .
H19 H 0.983463 0.666126 0.324449 0.064 Uiso 1 1 calc R U . . .
C20 C 0.6781(4) -0.1517(4) 0.0382(3) 0.0538(11) Uani 1 1 d . . . . .
C21 C 0.7218(6) -0.0596(5) -0.0093(4) 0.0702(13) Uani 1 1 d . . . . .
H21 H 0.754525 -0.092189 -0.072939 0.084 Uiso 1 1 calc R U . . .
C22 C 0.7171(5) 0.0838(5) 0.0381(3) 0.0652(13) Uani 1 1 d . . . . .
H22 H 0.747291 0.146973 0.005407 0.078 Uiso 1 1 calc R U . . .
C23 C 0.6692(4) 0.1350(4) 0.1317(3) 0.0467(10) Uani 1 1 d . . . . .
C24 C 0.6283(5) 0.0393(4) 0.1786(3) 0.0587(11) Uani 1 1 d . . . . .
H24 H 0.597341 0.072132 0.242972 0.070 Uiso 1 1 calc R U . . .
C25 C 0.6317(5) -0.1047(4) 0.1330(4) 0.0631(12) Uani 1 1 d . . . . .
H25 H 0.603221 -0.168006 0.165849 0.076 Uiso 1 1 calc R U . . .
C26 C 0.6566(5) 0.2892(4) 0.1801(3) 0.0544(11) Uani 1 1 d . . . . .
H26A H 0.572856 0.289083 0.213708 0.065 Uiso 1 1 calc R U . . .
H26B H 0.635981 0.321094 0.121861 0.065 Uiso 1 1 calc R U . . .
Cl1 Cl 0.71559(16) 1.01196(11) 0.43980(10) 0.0775(4) Uani 1 1 d . . . . .
N1 N 1.0690(4) 0.3347(3) 0.3405(3) 0.0484(8) Uani 1 1 d . . . . .
N2 N 0.6382(5) 0.3502(4) 0.4761(3) 0.0708(11) Uani 1 1 d . . . . .

loop_
_atom_site_aniso_label
_atom_site_aniso_U_11
_atom_site_aniso_U_22
_atom_site_aniso_U_33
_atom_site_aniso_U_23
_atom_site_aniso_U_13
_atom_site_aniso_U_12
Br1 0.1079(5) 0.0410(3) 0.0942(4) 0.0257(3) 0.0368(3) 0.0229(3)
Br2 0.0787(4) 0.0443(3) 0.1066(5) -0.0020(3) -0.0050(3) 0.0194(3)
C1 0.059(3) 0.041(2) 0.052(3) 0.019(2) 0.017(2) 0.010(2)
C2 0.060(3) 0.063(3) 0.067(3) 0.029(2) 0.016(2) 0.030(2)
C3 0.045(2) 0.057(3) 0.054(3) 0.010(2) 0.002(2) 0.017(2)
C4 0.040(2) 0.045(2) 0.045(2) 0.0156(18) 0.0080(18) 0.0100(18)
C5 0.047(3) 0.056(3) 0.065(3) 0.018(2) 0.000(2) 0.017(2)
C6 0.057(3) 0.046(2) 0.057(3) 0.006(2) -0.007(2) -0.002(2)
C7 0.049(3) 0.052(2) 0.065(3) 0.007(2) 0.001(2) 0.015(2)
C8 0.055(3) 0.0277(18) 0.035(2) 0.0065(16) 0.0047(19) 0.0063(17)
C9 0.045(2) 0.0283(18) 0.035(2) 0.0104(16) 0.0056(17) 0.0056(16)
C10 0.049(2) 0.0341(19) 0.042(2) 0.0152(17) 0.0091(18) 0.0091(17)
C11 0.073(3) 0.045(2) 0.045(2) 0.023(2) 0.023(2) 0.013(2)
C12 0.054(3) 0.047(2) 0.055(3) 0.018(2) 0.022(2) 0.012(2)
C13 0.059(3) 0.0323(19) 0.046(2) 0.0133(17) 0.012(2) 0.0121(19)
C14 0.050(2) 0.038(2) 0.042(2) 0.0182(18) 0.0053(18) 0.0090(19)
C15 0.051(3) 0.040(2) 0.062(3) 0.022(2) -0.001(2) 0.0051(19)
C16 0.059(3) 0.049(2) 0.067(3) 0.026(2) 0.006(2) 0.019(2)
C17 0.076(3) 0.042(2) 0.050(3) 0.0245(19) 0.012(2) 0.022(2)
C18 0.078(3) 0.036(2) 0.054(3) 0.0184(19) 0.010(2) 0.000(2)
C19 0.056(3) 0.044(2) 0.057(3) 0.022(2) 0.011(2) 0.008(2)
C20 0.046(2) 0.039(2) 0.057(3) 0.003(2) -0.001(2) 0.0103(19)
C21 0.090(4) 0.053(3) 0.050(3) 0.004(2) 0.021(2) 0.009(3)
C22 0.092(4) 0.049(2) 0.044(3) 0.015(2) 0.014(2) 0.004(2)
C23 0.051(2) 0.038(2) 0.040(2) 0.0104(18) -0.0013(19) 0.0083(19)
C24 0.074(3) 0.044(2) 0.052(3) 0.014(2) 0.021(2) 0.008(2)
C25 0.076(3) 0.042(2) 0.066(3) 0.023(2) 0.013(2) 0.005(2)
C26 0.058(3) 0.044(2) 0.049(3) 0.0122(19) -0.003(2) 0.012(2)
Cl1 0.1152(11) 0.0419(6) 0.0776(9) 0.0252(6) 0.0138(7) 0.0300(7)
N1 0.046(2) 0.0453(18) 0.050(2) 0.0139(16) 0.0051(16) 0.0177(16)
N2 0.077(3) 0.058(2) 0.076(3) 0.023(2) 0.034(2) 0.010(2)

loop_
_atom_type_symbol
_atom_type_description
_atom_type_scat_dispersion_real
_atom_type_scat_dispersion_imag
_atom_type_scat_source
C C 0.0033 0.0016 'International Tables Vol C Tables 4.2.6.8 and 6.1.1.4'
H H 0.0000 0.0000 'International Tables Vol C Tables 4.2.6.8 and 6.1.1.4'
N N 0.0061 0.0033 'International Tables Vol C Tables 4.2.6.8 and 6.1.1.4'
Cl Cl 0.1484 0.1585 'International Tables Vol C Tables 4.2.6.8 and 6.1.1.4'
Br Br -0.2901 2.4595 'International Tables Vol C Tables 4.2.6.8 and 6.1.1.4'

loop_
_geom_angle_atom_site_label_1
_geom_angle_atom_site_label_2
_geom_angle_atom_site_label_3
_geom_angle
_geom_angle_site_symmetry_1
_geom_angle_site_symmetry_3
C6 C1 C2 120.3(4) . .
C6 C1 Br1 120.4(3) . .
C2 C1 Br1 119.3(3) . .
C3 C2 C1 119.1(4) . .
C3 C2 H2 120.4 . .
C1 C2 H2 120.4 . .
C2 C3 C4 121.5(4) . .
C2 C3 H3 119.2 . .
C4 C3 H3 119.2 . .
C5 C4 C3 117.8(4) . .
C5 C4 C7 123.6(4) . .
C3 C4 C7 118.5(3) . .
C6 C5 C4 121.4(4) . .
C6 C5 H5 119.3 . .
C4 C5 H5 119.3 . .
C5 C6 C1 119.9(4) . .
C5 C6 H6 120.1 . .
C1 C6 H6 120.1 . .
N1 C7 C4 114.7(3) . .
N1 C7 H7A 108.6 . .
C4 C7 H7A 108.6 . .
N1 C7 H7B 108.6 . .
C4 C7 H7B 108.6 . .
H7A C7 H7B 107.6 . .
C9 C8 N1 123.9(4) . .
C9 C8 H8 118.1 . .
N1 C8 H8 118.1 . .
C8 C9 C13 117.6(4) . .
C8 C9 C10 123.2(3) . .
C13 C9 C10 119.2(3) . .
C11 C10 C9 107.6(3) . .
C11 C10 C14 109.9(3) . .
C9 C10 C14 109.2(3) . .
C11 C10 C26 109.1(3) . .
C9 C10 C26 111.2(3) . .
C14 C10 C26 109.7(3) . .
C12 C11 C10 124.5(4) . .
C12 C11 H11 117.7 . .
C10 C11 H11 117.7 . .
C11 C12 N1 123.2(4) . .
C11 C12 H12 118.4 . .
N1 C12 H12 118.4 . .
N2 C13 C9 179.6(5) . .
C19 C14 C15 116.5(4) . .
C19 C14 C10 120.6(4) . .
C15 C14 C10 122.7(3) . .
C16 C15 C14 122.8(4) . .
C16 C15 H15 118.6 . .
C14 C15 H15 118.6 . .
C15 C16 C17 119.0(4) . .
C15 C16 H16 120.5 . .
C17 C16 H16 120.5 . .
C18 C17 C16 120.4(4) . .
C18 C17 Cl1 119.9(3) . .
C16 C17 Cl1 119.7(4) . .
C17 C18 C19 120.0(4) . .
C17 C18 H18 120.0 . .
C19 C18 H18 120.0 . .
C14 C19 C18 121.4(4) . .
C14 C19 H19 119.3 . .
C18 C19 H19 119.3 . .
C21 C20 C25 121.1(4) . .
C21 C20 Br2 120.0(3) . .
C25 C20 Br2 118.9(3) . .
C20 C21 C22 119.2(4) . .
C20 C21 H21 120.4 . .
C22 C21 H21 120.4 . .
C23 C22 C21 121.7(4) . .
C23 C22 H22 119.1 . .
C21 C22 H22 119.1 . .
C22 C23 C24 117.4(4) . .
C22 C23 C26 121.7(4) . .
C24 C23 C26 120.9(4) . .
C23 C24 C25 122.1(4) . .
C23 C24 H24 119.0 . .
C25 C24 H24 119.0 . .
C20 C25 C24 118.4(4) . .
C20 C25 H25 120.8 . .
C24 C25 H25 120.8 . .
C23 C26 C10 114.6(3) . .
C23 C26 H26A 108.6 . .
C10 C26 H26A 108.6 . .
C23 C26 H26B 108.6 . .
C10 C26 H26B 108.6 . .
H26A C26 H26B 107.6 . .
C8 N1 C12 117.6(3) . .
C8 N1 C7 121.3(4) . .
C12 N1 C7 120.9(4) . .

loop_
_geom_bond_atom_site_label_1
_geom_bond_atom_site_label_2
_geom_bond_distance
_geom_bond_site_symmetry_2
Br1 C1 1.895(4) .
Br2 C20 1.902(4) .
C1 C6 1.370(6) .
C1 C2 1.376(6) .
C2 C3 1.370(6) .
C2 H2 0.9300 .
C3 C4 1.384(5) .
C3 H3 0.9300 .
C4 C5 1.377(5) .
C4 C7 1.502(5) .
C5 C6 1.365(6) .
C5 H5 0.9300 .
C6 H6 0.9300 .
C7 N1 1.457(5) .
C7 H7A 0.9700 .
C7 H7B 0.9700 .
C8 C9 1.342(5) .
C8 N1 1.351(5) .
C8 H8 0.9300 .
C9 C13 1.413(6) .
C9 C10 1.526(5) .
C10 C11 1.504(6) .
C10 C14 1.544(5) .
C10 C26 1.565(5) .
C11 C12 1.324(6) .
C11 H11 0.9300 .
C12 N1 1.381(5) .
C12 H12 0.9300 .
C13 N2 1.145(5) .
C14 C19 1.386(5) .
C14 C15 1.396(5) .
C15 C16 1.368(5) .
C15 H15 0.9300 .
C16 C17 1.385(6) .
C16 H16 0.9300 .
C17 C18 1.358(6) .
C17 Cl1 1.740(4) .
C18 C19 1.396(6) .
C18 H18 0.9300 .
C19 H19 0.9300 .
C20 C21 1.354(6) .
C20 C25 1.371(6) .
C21 C22 1.385(6) .
C21 H21 0.9300 .
C22 C23 1.370(6) .
C22 H22 0.9300 .
C23 C24 1.371(6) .
C23 C26 1.511(5) .
C24 C25 1.385(6) .
C24 H24 0.9300 .
C25 H25 0.9300 .
C26 H26A 0.9700 .
C26 H26B 0.9700 .

loop_
_geom_hbond_atom_site_label_D
_geom_hbond_atom_site_label_H
_geom_hbond_atom_site_label_A
_geom_hbond_distance_DH
_geom_hbond_distance_HA
_geom_hbond_distance_DA
_geom_hbond_angle_DHA
_geom_hbond_site_symmetry_A
_geom_hbond_publ_flag
C6 H6 Br2 0.93 3.01 3.930(4) 169.8 . yes

loop_
_geom_torsion_atom_site_label_1
_geom_torsion_atom_site_label_2
_geom_torsion_atom_site_label_3
_geom_torsion_atom_site_label_4
_geom_torsion
_geom_torsion_site_symmetry_1
_geom_torsion_site_symmetry_2
_geom_torsion_site_symmetry_3
_geom_torsion_site_symmetry_4
C6 C1 C2 C3 -1.2(7) . . . .
Br1 C1 C2 C3 177.7(3) . . . .
C1 C2 C3 C4 0.0(7) . . . .
C2 C3 C4 C5 1.2(6) . . . .
C2 C3 C4 C7 179.5(4) . . . .
C3 C4 C5 C6 -1.3(7) . . . .
C7 C4 C5 C6 -179.5(4) . . . .
C4 C5 C6 C1 0.2(7) . . . .
C2 C1 C6 C5 1.1(7) . . . .
Br1 C1 C6 C5 -177.7(3) . . . .
C5 C4 C7 N1 -1.0(6) . . . .
C3 C4 C7 N1 -179.2(4) . . . .
N1 C8 C9 C13 -179.4(3) . . . .
N1 C8 C9 C10 1.3(5) . . . .
C8 C9 C10 C11 -0.8(5) . . . .
C13 C9 C10 C11 179.9(3) . . . .
C8 C9 C10 C14 -120.1(4) . . . .
C13 C9 C10 C14 60.6(4) . . . .
C8 C9 C10 C26 118.7(4) . . . .
C13 C9 C10 C26 -60.6(4) . . . .
C9 C10 C11 C12 -0.1(5) . . . .
C14 C10 C11 C12 118.7(4) . . . .
C26 C10 C11 C12 -120.9(4) . . . .
C10 C11 C12 N1 0.5(6) . . . .
C11 C10 C14 C19 -25.5(5) . . . .
C9 C10 C14 C19 92.3(4) . . . .
C26 C10 C14 C19 -145.6(4) . . . .
C11 C10 C14 C15 158.7(4) . . . .
C9 C10 C14 C15 -83.4(4) . . . .
C26 C10 C14 C15 38.7(5) . . . .
C19 C14 C15 C16 1.0(6) . . . .
C10 C14 C15 C16 176.9(4) . . . .
C14 C15 C16 C17 -0.2(6) . . . .
C15 C16 C17 C18 0.0(6) . . . .
C15 C16 C17 Cl1 -180.0(3) . . . .
C16 C17 C18 C19 -0.5(6) . . . .
Cl1 C17 C18 C19 179.4(3) . . . .
C15 C14 C19 C18 -1.6(6) . . . .
C10 C14 C19 C18 -177.5(4) . . . .
C17 C18 C19 C14 1.4(6) . . . .
C25 C20 C21 C22 -1.0(7) . . . .
Br2 C20 C21 C22 178.4(4) . . . .
C20 C21 C22 C23 -0.1(8) . . . .
C21 C22 C23 C24 1.2(7) . . . .
C21 C22 C23 C26 -176.8(4) . . . .
C22 C23 C24 C25 -1.3(7) . . . .
C26 C23 C24 C25 176.7(4) . . . .
C21 C20 C25 C24 1.0(7) . . . .
Br2 C20 C25 C24 -178.5(3) . . . .
C23 C24 C25 C20 0.2(7) . . . .
C22 C23 C26 C10 -92.4(5) . . . .
C24 C23 C26 C10 89.7(5) . . . .
C11 C10 C26 C23 57.2(4) . . . .
C9 C10 C26 C23 -61.4(4) . . . .
C14 C10 C26 C23 177.7(3) . . . .
C9 C8 N1 C12 -0.9(5) . . . .
C9 C8 N1 C7 -175.2(3) . . . .
C11 C12 N1 C8 0.0(6) . . . .
C11 C12 N1 C7 174.3(4) . . . .
C4 C7 N1 C8 92.7(4) . . . .
C4 C7 N1 C12 -81.4(5) . . . .
